data_1505790
loop_
_publ_author_name
'Chmura, Amanda J.'
'Davidson, Matthew G.'
'Jones, Matthew D.'
'Lunn, Matthew D.'
'Mahon, Mary F.'
'Johnson, Anthony F.'
'Khunkamchoo, Prasert'
'Roberts, Sian L.'
'Wong, Stephen S. F.'

_publ_section_title
;
 Group 4 Complexes with Aminebisphenolate Ligands and Their Application
 for the Ring Opening Polymerization of Cyclic Esters
;
_journal_issue 21
_journal_name_full Macromolecules
_journal_page_first 7250
_journal_paper_doi 10.1021/ma061028j
_journal_volume 39
_journal_year 2006
_chemical_formula_moiety 'C24 H28 N2 O2'
_chemical_formula_sum 'C24 H28 N2 O2'
_chemical_formula_weight 376.48
_chemical_name_systematic
; 
 ? 
;
_space_group_IT_number 33
_symmetry_cell_setting orthorhombic
_symmetry_space_group_name_Hall 'P 2c -2n'
_symmetry_space_group_name_H-M 'P n a 21'
_atom_sites_solution_hydrogens geom
_atom_sites_solution_primary direct
_atom_sites_solution_secondary difmap
_audit_creation_method SHELXL-97
_cell_angle_alpha 90.00
_cell_angle_beta 90.00
_cell_angle_gamma 90.00
_cell_formula_units_Z 8
_cell_length_a 12.5930(2)
_cell_length_b 9.04100(10)
_cell_length_c 36.2560(6)
_cell_measurement_temperature 150(2)
_cell_volume 4127.87(11)
_computing_cell_refinement 'HKL Scalepack (Otwinski & Minor, 1997)'
_computing_data_collection 'Collect (Nonius BV, 1997-2000)'
_computing_data_reduction 'HKL Denzo & Scalepack (Otwinski & Minor 1997)'
_computing_molecular_graphics 'Ortep-3 for Windows (Farrugia, 1997)'
_computing_publication_material 'WinGX publication routines (Farrugia, 1999)'
_computing_structure_refinement 'SHELXL-97 (Sheldrick, 1997)'
_computing_structure_solution
; 
 SIR97- Altomare A., Burla M.C., Camalli M., Cascarano G.L., Giacovazzo C. , 
 Guagliardi A., Moliterni A.G.G., Polidori G.,Spagna R. 
 (1999) J. Appl. Cryst. 32, 115-119.
;
_diffrn_ambient_temperature 150(2)
_diffrn_measured_fraction_theta_full 0.970
_diffrn_measured_fraction_theta_max 0.970
_diffrn_measurement_device_type 'nonius kappa ccd'
_diffrn_measurement_method ccd
_diffrn_radiation_monochromator graphite
_diffrn_radiation_source 'fine-focus sealed tube'
_diffrn_radiation_type MoK\a
_diffrn_radiation_wavelength 0.71073
_diffrn_reflns_av_R_equivalents 0.0777
_diffrn_reflns_av_sigmaI/netI 0.0845
_diffrn_reflns_limit_h_max 16
_diffrn_reflns_limit_h_min -16
_diffrn_reflns_limit_k_max 11
_diffrn_reflns_limit_k_min -11
_diffrn_reflns_limit_l_max 44
_diffrn_reflns_limit_l_min -46
_diffrn_reflns_number 49469
_diffrn_reflns_theta_full 27.41
_diffrn_reflns_theta_max 27.41
_diffrn_reflns_theta_min 3.24
_exptl_absorpt_coefficient_mu 0.077
_exptl_absorpt_correction_type none
_exptl_crystal_colour block
_exptl_crystal_density_diffrn 1.212
_exptl_crystal_density_meas ?
_exptl_crystal_density_method 'not measured'
_exptl_crystal_description colourless
_exptl_crystal_F_000 1616
_exptl_crystal_size_max 0.20
_exptl_crystal_size_mid 0.20
_exptl_crystal_size_min 0.10
_refine_diff_density_max 0.277
_refine_diff_density_min -0.236
_refine_diff_density_rms 0.057
_refine_ls_abs_structure_details 'Flack H D (1983), Acta Cryst. A39, 876-881'
_refine_ls_abs_structure_Flack -0.2(12)
_refine_ls_extinction_coef 0.0063(6)
_refine_ls_extinction_expression Fc^*^=kFc[1+0.001xFc^2^\l^3^/sin(2\q)]^-1/4^
_refine_ls_extinction_method SHELXL
_refine_ls_goodness_of_fit_ref 0.983
_refine_ls_hydrogen_treatment mixed
_refine_ls_matrix_type full
_refine_ls_number_parameters 514
_refine_ls_number_reflns 8754
_refine_ls_number_restraints 1
_refine_ls_restrained_S_all 0.983
_refine_ls_R_factor_all 0.1141
_refine_ls_R_factor_gt 0.0495
_refine_ls_shift/su_max 0.106
_refine_ls_shift/su_mean 0.021
_refine_ls_structure_factor_coef Fsqd
_refine_ls_weighting_details 'calc w=1/[\s^2^(Fo^2^)+(0.0665P)^2^+0.0000P] where P=(Fo^2^+2Fc^2^)/3'
_refine_ls_weighting_scheme calc
_refine_ls_wR_factor_gt 0.1044
_refine_ls_wR_factor_ref 0.1247
_reflns_number_gt 5226
_reflns_number_total 8754
_reflns_threshold_expression >2sigma(I)
_cod_data_source_file ma061028jsi20060508_081624.cif
_cod_data_source_block ligand2a
_cod_depositor_comments
;
The following automatic conversions were performed:

'_exptl_crystal_density_meas' value 'not measured' was changed to '?'
- the value is perceived as not measured.

Automatic conversion script
Id: cif_fix_values 3008 2015-01-20 13:52:24Z robertas 
;
_cod_original_sg_symbol_H-M Pna21
_cod_database_code 1505790

loop_
_symmetry_equiv_pos_as_xyz
'x, y, z'
'-x, -y, z+1/2'
'-x+1/2, y+1/2, z+1/2'
'x+1/2, -y+1/2, z'

loop_
_atom_site_label
_atom_site_type_symbol
_atom_site_fract_x
_atom_site_fract_y
_atom_site_fract_z
_atom_site_U_iso_or_equiv
_atom_site_adp_type
_atom_site_occupancy
_atom_site_symmetry_multiplicity
_atom_site_calc_flag
_atom_site_refinement_flags
O1 O 0.95331(14) 0.0188(2) 1.00877(6) 0.0471(5) Uani 1 1 d .
H1C H 0.8984 0.0160 0.9956 0.056 Uiso 1 1 calc R
N1 N 0.83904(17) -0.1820(2) 0.94533(7) 0.0308(5) Uani 1 1 d .
C1 C 0.8760(2) -0.3024(3) 0.92088(9) 0.0351(7) Uani 1 1 d .
H1B H 0.8174 -0.3736 0.9168 0.042 Uiso 1 1 calc R
H1A H 0.9353 -0.3559 0.9329 0.042 Uiso 1 1 calc R
O2 O 1.02517(14) -0.0700(2) 0.91649(6) 0.0425(5) Uani 1 1 d .
H2 H 0.9958 -0.1132 0.9343 0.051 Uiso 1 1 calc R
N2 N 0.79161(18) 0.1047(3) 0.96366(7) 0.0382(6) Uani 1 1 d .
C2 C 0.9124(3) -0.2420(3) 0.88460(13) 0.0327(10) Uani 1 1 d .
O3 O 0.72317(14) 0.0756(2) 0.73937(5) 0.0403(5) Uani 1 1 d .
H3 H 0.6789 0.0084 0.7437 0.048 Uiso 1 1 calc R
N3 N 0.90975(18) 0.1908(2) 0.71099(7) 0.0318(5) Uani 1 1 d .
C3 C 0.9881(2) -0.1282(3) 0.88391(8) 0.0316(7) Uani 1 1 d .
O4 O 0.78540(14) -0.0027(2) 0.65163(5) 0.0411(5) Uani 1 1 d .
H4 H 0.8426 -0.0024 0.6635 0.049 Uiso 1 1 calc R
N4 N 0.95630(19) -0.0967(3) 0.69253(7) 0.0405(6) Uani 1 1 d .
C4 C 1.0276(2) -0.0723(3) 0.85105(8) 0.0339(7) Uani 1 1 d .
C5 C 0.9870(2) -0.1291(3) 0.81830(8) 0.0357(7) Uani 1 1 d .
H5 H 1.0128 -0.0914 0.7955 0.043 Uiso 1 1 calc R
C6 C 0.9108(3) -0.2381(3) 0.81776(12) 0.0338(10) Uani 1 1 d .
C7 C 0.8737(2) -0.2935(3) 0.85070(9) 0.0336(7) Uani 1 1 d .
H7 H 0.8207 -0.3683 0.8505 0.040 Uiso 1 1 calc R
C8 C 1.1091(2) 0.0489(3) 0.85080(10) 0.0482(8) Uani 1 1 d .
H8A H 1.1375 0.0606 0.8258 0.072 Uiso 1 1 calc R
H8B H 1.1670 0.0234 0.8677 0.072 Uiso 1 1 calc R
H8C H 1.0761 0.1417 0.8587 0.072 Uiso 1 1 calc R
C9 C 0.8661(3) -0.2929(4) 0.78117(10) 0.0488(9) Uani 1 1 d .
H9C H 0.8452 -0.2080 0.7660 0.073 Uiso 1 1 calc R
H9A H 0.8040 -0.3554 0.7858 0.073 Uiso 1 1 calc R
H9B H 0.9204 -0.3504 0.7682 0.073 Uiso 1 1 calc R
C10 C 0.7380(2) -0.1206(3) 0.93147(9) 0.0371(7) Uani 1 1 d .
H10B H 0.6789 -0.1847 0.9398 0.045 Uiso 1 1 calc R
H10A H 0.7390 -0.1222 0.9042 0.045 Uiso 1 1 calc R
C11 C 0.7173(2) 0.0349(3) 0.94422(8) 0.0338(7) Uani 1 1 d .
C12 C 0.6228(2) 0.1040(3) 0.93420(8) 0.0391(7) Uani 1 1 d .
H12 H 0.5700 0.0513 0.9209 0.047 Uiso 1 1 calc R
C13 C 0.6069(3) 0.2495(3) 0.94383(12) 0.0412(11) Uani 1 1 d .
H13 H 0.5429 0.2983 0.9372 0.049 Uiso 1 1 calc R
C14 C 0.6834(2) 0.3225(3) 0.96280(9) 0.0430(8) Uani 1 1 d .
H14 H 0.6744 0.4236 0.9693 0.052 Uiso 1 1 calc R
C15 C 0.7736(3) 0.2481(3) 0.97245(13) 0.0400(12) Uani 1 1 d .
H15 H 0.8264 0.2997 0.9860 0.048 Uiso 1 1 calc R
C16 C 0.8276(3) -0.2331(3) 0.98445(12) 0.0370(10) Uani 1 1 d .
H16B H 0.7909 -0.3300 0.9848 0.044 Uiso 1 1 calc R
H16A H 0.7829 -0.1616 0.9982 0.044 Uiso 1 1 calc R
C17 C 0.9340(4) -0.2478(3) 1.00365(12) 0.0380(11) Uani 1 1 d .
C18 C 0.9866(3) -0.1225(4) 1.01610(10) 0.0342(8) Uani 1 1 d .
C19 C 1.0779(3) -0.1361(4) 1.03787(10) 0.0389(8) Uani 1 1 d .
C20 C 1.1154(3) -0.2751(4) 1.04575(11) 0.0425(10) Uani 1 1 d .
H20 H 1.1777 -0.2844 1.0604 0.051 Uiso 1 1 calc R
C21 C 1.0660(3) -0.4023(4) 1.03323(10) 0.0463(9) Uani 1 1 d .
C22 C 0.9746(3) -0.3860(4) 1.01234(10) 0.0384(9) Uani 1 1 d .
H22 H 0.9387 -0.4719 1.0037 0.046 Uiso 1 1 calc R
C23 C 1.1319(2) 0.0019(4) 1.05332(10) 0.0563(10) Uani 1 1 d .
H23A H 1.1291 0.0814 1.0350 0.085 Uiso 1 1 calc R
H23B H 1.2062 -0.0207 1.0591 0.085 Uiso 1 1 calc R
H23C H 1.0951 0.0336 1.0758 0.085 Uiso 1 1 calc R
C24 C 1.1093(3) -0.5560(4) 1.04229(10) 0.0617(10) Uani 1 1 d .
H24A H 1.1850 -0.5603 1.0361 0.093 Uiso 1 1 calc R
H24C H 1.0707 -0.6305 1.0279 0.093 Uiso 1 1 calc R
H24B H 1.0998 -0.5759 1.0687 0.093 Uiso 1 1 calc R
C25 C 1.0097(2) 0.1283(3) 0.72474(8) 0.0341(7) Uani 1 1 d .
H25A H 1.0086 0.1305 0.7520 0.041 Uiso 1 1 calc R
H25B H 1.0690 0.1920 0.7165 0.041 Uiso 1 1 calc R
C26 C 1.0307(2) -0.0266(3) 0.71238(8) 0.0324(7) Uani 1 1 d .
C27 C 1.1236(2) -0.0981(3) 0.72288(8) 0.0394(7) Uani 1 1 d .
H27 H 1.1761 -0.0457 0.7364 0.047 Uiso 1 1 calc R
C28 C 1.1402(4) -0.2440(3) 0.71387(14) 0.0471(13) Uani 1 1 d .
H28 H 1.2035 -0.2935 0.7209 0.057 Uiso 1 1 calc R
C29 C 1.0606(3) -0.3172(4) 0.69398(9) 0.0475(8) Uani 1 1 d .
H29 H 1.0673 -0.4189 0.6879 0.057 Uiso 1 1 calc R
C30 C 0.9734(4) -0.2380(4) 0.68367(13) 0.0501(13) Uani 1 1 d .
H30 H 0.9212 -0.2868 0.6692 0.060 Uiso 1 1 calc R
C31 C 0.9224(3) 0.2435(3) 0.67326(12) 0.0338(10) Uani 1 1 d .
H31A H 0.9681 0.1729 0.6597 0.041 Uiso 1 1 calc R
H31B H 0.9597 0.3398 0.6739 0.041 Uiso 1 1 calc R
C32 C 0.8205(3) 0.2620(3) 0.65243(11) 0.0322(10) Uani 1 1 d .
C33 C 0.7587(3) 0.1394(4) 0.64242(9) 0.0352(8) Uani 1 1 d .
C34 C 0.6670(3) 0.1541(4) 0.62097(10) 0.0394(9) Uani 1 1 d .
C35 C 0.6371(3) 0.2964(4) 0.61077(11) 0.0490(10) Uani 1 1 d .
H35 H 0.5758 0.3076 0.5958 0.059 Uiso 1 1 calc R
C36 C 0.6915(3) 0.4230(4) 0.62119(10) 0.0468(9) Uani 1 1 d .
C37 C 0.7842(3) 0.4019(4) 0.64198(10) 0.0430(9) Uani 1 1 d .
H37 H 0.8240 0.4863 0.6493 0.052 Uiso 1 1 calc R
C38 C 0.6068(2) 0.0231(4) 0.60822(10) 0.0510(8) Uani 1 1 d .
H38A H 0.6374 -0.0664 0.6191 0.076 Uiso 1 1 calc R
H38B H 0.6108 0.0166 0.5813 0.076 Uiso 1 1 calc R
H38C H 0.5324 0.0323 0.6158 0.076 Uiso 1 1 calc R
C39 C 0.6562(3) 0.5754(4) 0.61011(11) 0.0654(10) Uani 1 1 d .
H39C H 0.7144 0.6456 0.6140 0.098 Uiso 1 1 calc R
H39B H 0.5950 0.6048 0.6251 0.098 Uiso 1 1 calc R
H39A H 0.6362 0.5753 0.5840 0.098 Uiso 1 1 calc R
C40 C 0.8710(2) 0.3087(3) 0.73548(9) 0.0349(7) Uani 1 1 d .
H40B H 0.8118 0.3617 0.7233 0.042 Uiso 1 1 calc R
H40A H 0.9288 0.3807 0.7399 0.042 Uiso 1 1 calc R
C41 C 0.8332(3) 0.2463(3) 0.77218(13) 0.0290(10) Uani 1 1 d .
C42 C 0.7590(2) 0.1343(3) 0.77219(8) 0.0320(7) Uani 1 1 d .
C43 C 0.7203(2) 0.0746(3) 0.80532(8) 0.0335(7) Uani 1 1 d .
C44 C 0.7608(2) 0.1322(3) 0.83776(9) 0.0358(7) Uani 1 1 d .
H44 H 0.7339 0.0951 0.8604 0.043 Uiso 1 1 calc R
C45 C 0.8389(3) 0.2416(3) 0.83905(13) 0.0351(10) Uani 1 1 d .
C46 C 0.8735(2) 0.2969(4) 0.80552(9) 0.0337(7) Uani 1 1 d .
H46 H 0.9264 0.3718 0.8053 0.040 Uiso 1 1 calc R
C47 C 0.6382(2) -0.0463(3) 0.80529(9) 0.0456(8) Uani 1 1 d .
H47C H 0.5945 -0.0384 0.7830 0.068 Uiso 1 1 calc R
H47A H 0.5929 -0.0365 0.8271 0.068 Uiso 1 1 calc R
H47B H 0.6736 -0.1428 0.8057 0.068 Uiso 1 1 calc R
C48 C 0.8803(3) 0.2938(4) 0.87550(9) 0.0448(9) Uani 1 1 d .
H48C H 0.8214 0.3324 0.8903 0.067 Uiso 1 1 calc R
H48B H 0.9328 0.3722 0.8715 0.067 Uiso 1 1 calc R
H48A H 0.9137 0.2110 0.8885 0.067 Uiso 1 1 calc R

loop_
_atom_site_aniso_label
_atom_site_aniso_U_11
_atom_site_aniso_U_22
_atom_site_aniso_U_33
_atom_site_aniso_U_23
_atom_site_aniso_U_13
_atom_site_aniso_U_12
O1 0.0441(12) 0.0491(13) 0.0480(13) 0.0039(11) -0.0168(10) -0.0006(10)
N1 0.0322(13) 0.0311(14) 0.0292(14) 0.0012(12) -0.0016(11) 0.0033(11)
C1 0.0393(17) 0.0278(17) 0.038(2) -0.0010(15) -0.0012(15) -0.0048(14)
O2 0.0446(12) 0.0483(12) 0.0347(13) -0.0038(10) 0.0003(10) -0.0096(9)
N2 0.0355(13) 0.0412(15) 0.0379(14) -0.0009(12) -0.0053(12) -0.0010(12)
C2 0.031(2) 0.035(2) 0.031(3) 0.0000(13) 0.002(2) 0.0047(12)
O3 0.0416(11) 0.0376(12) 0.0416(13) -0.0076(10) -0.0034(10) -0.0138(9)
N3 0.0345(14) 0.0327(14) 0.0283(14) -0.0026(12) -0.0018(11) 0.0038(11)
C3 0.0317(15) 0.0315(16) 0.0315(17) -0.0044(13) 0.0005(14) 0.0019(13)
O4 0.0388(11) 0.0416(12) 0.0428(12) 0.0027(10) -0.0069(9) -0.0038(9)
N4 0.0421(14) 0.0382(15) 0.0410(14) -0.0086(12) -0.0042(12) 0.0054(12)
C4 0.0302(15) 0.0314(16) 0.0403(19) -0.0002(14) 0.0054(14) 0.0030(13)
C5 0.0347(15) 0.0384(17) 0.0340(18) 0.0025(14) 0.0116(14) 0.0099(14)
C6 0.035(2) 0.037(2) 0.030(3) -0.0045(13) 0.003(2) 0.0076(13)
C7 0.0322(17) 0.0317(15) 0.037(2) -0.0038(17) -0.0032(14) 0.0032(14)
C8 0.0419(17) 0.0451(19) 0.057(2) -0.0025(16) 0.0142(16) -0.0028(15)
C9 0.057(2) 0.053(2) 0.036(2) 0.0008(19) -0.0054(17) 0.009(2)
C10 0.0331(16) 0.0403(17) 0.0380(19) 0.0012(14) -0.0054(14) -0.0002(13)
C11 0.0322(16) 0.0343(17) 0.0348(18) 0.0035(14) 0.0018(14) 0.0008(13)
C12 0.0352(16) 0.045(2) 0.0373(18) 0.0024(14) -0.0028(14) 0.0008(14)
C13 0.043(3) 0.047(2) 0.033(3) 0.0063(14) -0.003(2) 0.0134(14)
C14 0.051(2) 0.0349(19) 0.0428(19) 0.0023(16) 0.0007(17) 0.0046(17)
C15 0.044(3) 0.029(2) 0.047(3) -0.0048(13) -0.002(2) -0.0007(13)
C16 0.043(2) 0.042(2) 0.026(3) 0.0051(13) 0.007(2) -0.0013(14)
C17 0.040(3) 0.049(2) 0.025(3) 0.0038(13) -0.001(2) 0.0015(14)
C18 0.0400(18) 0.0360(18) 0.026(2) 0.0065(14) 0.0045(15) 0.0067(16)
C19 0.0348(19) 0.053(2) 0.0292(19) 0.0091(16) 0.0021(15) -0.0035(16)
C20 0.032(2) 0.067(2) 0.029(2) 0.0061(18) 0.0016(17) 0.0131(18)
C21 0.046(2) 0.059(2) 0.033(2) 0.0151(17) 0.0098(17) 0.0187(18)
C22 0.0476(19) 0.0332(17) 0.034(2) 0.0026(15) 0.0062(18) 0.0065(15)
C23 0.052(2) 0.071(2) 0.046(2) 0.0119(18) -0.0135(16) -0.0103(18)
C24 0.079(3) 0.067(2) 0.039(2) 0.0092(18) 0.0044(18) 0.0328(19)
C25 0.0344(15) 0.0321(17) 0.0359(18) -0.0016(13) 0.0002(13) -0.0029(13)
C26 0.0311(16) 0.0361(17) 0.0301(16) 0.0044(13) 0.0003(13) -0.0032(13)
C27 0.0377(16) 0.0429(19) 0.0378(18) 0.0081(14) -0.0021(14) 0.0008(14)
C28 0.047(3) 0.042(2) 0.052(4) 0.0072(15) -0.001(3) 0.0121(15)
C29 0.066(2) 0.0385(19) 0.0385(19) -0.0004(16) -0.0022(17) 0.0119(18)
C30 0.059(3) 0.052(3) 0.039(3) -0.0066(16) -0.007(2) 0.0059(17)
C31 0.032(2) 0.0317(19) 0.038(3) 0.0023(12) 0.000(2) -0.0031(12)
C32 0.032(2) 0.041(2) 0.024(3) 0.0012(13) 0.009(2) 0.0027(14)
C33 0.0374(17) 0.045(2) 0.023(2) 0.0038(15) 0.0018(15) 0.0045(16)
C34 0.0331(18) 0.064(2) 0.0215(18) 0.0008(17) 0.0046(15) 0.0041(17)
C35 0.041(2) 0.074(3) 0.032(2) 0.007(2) 0.0062(19) 0.009(2)
C36 0.058(2) 0.053(2) 0.0300(19) 0.0057(17) 0.0064(17) 0.0186(18)
C37 0.048(2) 0.050(2) 0.031(2) 0.0003(17) 0.0018(17) 0.0073(17)
C38 0.0397(16) 0.079(2) 0.0347(18) 0.0066(17) -0.0018(15) -0.0050(17)
C39 0.077(2) 0.067(2) 0.052(2) 0.004(2) 0.003(2) 0.035(2)
C40 0.0387(17) 0.0311(18) 0.0347(19) -0.0055(15) -0.0008(14) 0.0034(14)
C41 0.031(2) 0.0203(18) 0.036(3) -0.0012(12) -0.004(2) 0.0043(11)
C42 0.0303(15) 0.0337(16) 0.0321(17) -0.0057(14) 0.0004(14) 0.0046(13)
C43 0.0331(15) 0.0303(16) 0.0372(18) -0.0016(14) 0.0040(14) 0.0059(13)
C44 0.0367(16) 0.0360(17) 0.0349(18) 0.0056(14) 0.0049(14) 0.0045(14)
C45 0.039(2) 0.0297(18) 0.037(3) -0.0001(13) -0.004(2) 0.0094(13)
C46 0.0308(16) 0.0309(16) 0.039(2) -0.0016(17) 0.0002(15) -0.0004(14)
C47 0.0388(17) 0.0457(19) 0.052(2) -0.0027(15) 0.0095(15) -0.0088(15)
C48 0.048(2) 0.053(2) 0.033(2) -0.0096(19) -0.0069(16) 0.0056(18)

loop_
_atom_type_symbol
_atom_type_description
_atom_type_scat_dispersion_real
_atom_type_scat_dispersion_imag
_atom_type_scat_source
C C 0.0033 0.0016 'International Tables Vol C Tables 4.2.6.8 and 6.1.1.4'
H H 0.0000 0.0000 'International Tables Vol C Tables 4.2.6.8 and 6.1.1.4'
N N 0.0061 0.0033 'International Tables Vol C Tables 4.2.6.8 and 6.1.1.4'
O O 0.0106 0.0060 'International Tables Vol C Tables 4.2.6.8 and 6.1.1.4'

loop_
_geom_angle_atom_site_label_1
_geom_angle_atom_site_label_2
_geom_angle_atom_site_label_3
_geom_angle
C18 O1 H1C 109.5
C10 N1 C1 110.1(2)
C10 N1 C16 110.8(2)
C1 N1 C16 111.8(2)
N1 C1 C2 110.8(2)
N1 C1 H1B 109.5
C2 C1 H1B 109.5
N1 C1 H1A 109.5
C2 C1 H1A 109.5
H1B C1 H1A 108.1
C3 O2 H2 109.5
C11 N2 C15 117.4(3)
C7 C2 C3 117.7(4)
C7 C2 C1 122.8(3)
C3 C2 C1 119.5(4)
C42 O3 H3 109.5
C31 N3 C25 110.5(2)
C31 N3 C40 111.5(2)
C25 N3 C40 111.0(2)
O2 C3 C4 118.5(2)
O2 C3 C2 119.7(3)
C4 C3 C2 121.8(3)
C33 O4 H4 109.5
C30 N4 C26 117.9(3)
C3 C4 C5 117.9(2)
C3 C4 C8 121.1(3)
C5 C4 C8 121.0(3)
C6 C5 C4 122.2(3)
C6 C5 H5 118.9
C4 C5 H5 118.9
C7 C6 C5 119.1(4)
C7 C6 C9 120.7(3)
C5 C6 C9 120.2(4)
C6 C7 C2 121.4(3)
C6 C7 H7 119.3
C2 C7 H7 119.3
C4 C8 H8A 109.5
C4 C8 H8B 109.5
H8A C8 H8B 109.5
C4 C8 H8C 109.5
H8A C8 H8C 109.5
H8B C8 H8C 109.5
C6 C9 H9C 109.5
C6 C9 H9A 109.5
H9C C9 H9A 109.5
C6 C9 H9B 109.5
H9C C9 H9B 109.5
H9A C9 H9B 109.5
N1 C10 C11 113.3(2)
N1 C10 H10B 108.9
C11 C10 H10B 108.9
N1 C10 H10A 108.9
C11 C10 H10A 108.9
H10B C10 H10A 107.7
N2 C11 C12 121.8(3)
N2 C11 C10 119.0(2)
C12 C11 C10 119.2(3)
C13 C12 C11 119.2(3)
C13 C12 H12 120.4
C11 C12 H12 120.4
C14 C13 C12 119.4(3)
C14 C13 H13 120.3
C12 C13 H13 120.3
C13 C14 C15 118.8(3)
C13 C14 H14 120.6
C15 C14 H14 120.6
N2 C15 C14 123.4(4)
N2 C15 H15 118.3
C14 C15 H15 118.3
N1 C16 C17 112.1(3)
N1 C16 H16B 109.2
C17 C16 H16B 109.2
N1 C16 H16A 109.2
C17 C16 H16A 109.2
H16B C16 H16A 107.9
C22 C17 C18 119.1(4)
C22 C17 C16 120.6(3)
C18 C17 C16 119.9(3)
O1 C18 C17 123.5(3)
O1 C18 C19 116.2(3)
C17 C18 C19 120.2(3)
C20 C19 C18 118.7(3)
C20 C19 C23 121.2(3)
C18 C19 C23 120.1(3)
C19 C20 C21 122.5(4)
C19 C20 H20 118.7
C21 C20 H20 118.7
C22 C21 C20 117.7(3)
C22 C21 C24 120.7(4)
C20 C21 C24 121.6(3)
C21 C22 C17 121.7(4)
C21 C22 H22 119.1
C17 C22 H22 119.1
C19 C23 H23A 109.5
C19 C23 H23B 109.5
H23A C23 H23B 109.5
C19 C23 H23C 109.5
H23A C23 H23C 109.5
H23B C23 H23C 109.5
C21 C24 H24A 109.5
C21 C24 H24C 109.5
H24A C24 H24C 109.5
C21 C24 H24B 109.5
H24A C24 H24B 109.5
H24C C24 H24B 109.5
N3 C25 C26 114.3(2)
N3 C25 H25A 108.7
C26 C25 H25A 108.7
N3 C25 H25B 108.7
C26 C25 H25B 108.7
H25A C25 H25B 107.6
N4 C26 C27 121.0(3)
N4 C26 C25 118.7(2)
C27 C26 C25 120.2(3)
C28 C27 C26 120.6(3)
C28 C27 H27 119.7
C26 C27 H27 119.7
C27 C28 C29 117.8(4)
C27 C28 H28 121.1
C29 C28 H28 121.1
C30 C29 C28 118.0(3)
C30 C29 H29 121.0
C28 C29 H29 121.0
N4 C30 C29 124.5(4)
N4 C30 H30 117.7
C29 C30 H30 117.7
N3 C31 C32 114.6(3)
N3 C31 H31A 108.6
C32 C31 H31A 108.6
N3 C31 H31B 108.6
C32 C31 H31B 108.6
H31A C31 H31B 107.6
C37 C32 C33 117.6(4)
C37 C32 C31 121.2(3)
C33 C32 C31 121.2(3)
O4 C33 C32 122.8(3)
O4 C33 C34 115.3(3)
C32 C33 C34 121.8(3)
C35 C34 C33 117.3(3)
C35 C34 C38 121.3(3)
C33 C34 C38 121.3(3)
C36 C35 C34 123.9(3)
C36 C35 H35 118.0
C34 C35 H35 118.0
C35 C36 C37 116.5(3)
C35 C36 C39 122.5(3)
C37 C36 C39 121.0(3)
C32 C37 C36 122.7(4)
C32 C37 H37 118.6
C36 C37 H37 118.6
C34 C38 H38A 109.5
C34 C38 H38B 109.5
H38A C38 H38B 109.5
C34 C38 H38C 109.5
H38A C38 H38C 109.5
H38B C38 H38C 109.5
C36 C39 H39C 109.5
C36 C39 H39B 109.5
H39C C39 H39B 109.5
C36 C39 H39A 109.5
H39C C39 H39A 109.5
H39B C39 H39A 109.5
N3 C40 C41 111.3(3)
N3 C40 H40B 109.4
C41 C40 H40B 109.4
N3 C40 H40A 109.4
C41 C40 H40A 109.4
H40B C40 H40A 108.0
C42 C41 C46 119.3(4)
C42 C41 C40 119.0(4)
C46 C41 C40 121.6(3)
C41 C42 O3 120.3(3)
C41 C42 C43 121.2(3)
O3 C42 C43 118.5(2)
C44 C43 C42 117.0(3)
C44 C43 C47 121.8(3)
C42 C43 C47 121.1(3)
C43 C44 C45 123.7(3)
C43 C44 H44 118.1
C45 C44 H44 118.1
C46 C45 C44 116.6(4)
C46 C45 C48 123.5(3)
C44 C45 C48 119.9(4)
C45 C46 C41 122.0(3)
C45 C46 H46 119.0
C41 C46 H46 119.0
C43 C47 H47C 109.5
C43 C47 H47A 109.5
H47C C47 H47A 109.5
C43 C47 H47B 109.5
H47C C47 H47B 109.5
H47A C47 H47B 109.5
C45 C48 H48C 109.5
C45 C48 H48B 109.5
H48C C48 H48B 109.5
C45 C48 H48A 109.5
H48C C48 H48A 109.5
H48B C48 H48A 109.5

loop_
_geom_bond_atom_site_label_1
_geom_bond_atom_site_label_2
_geom_bond_distance
O1 C18 1.371(4)
O1 H1C 0.8400
N1 C10 1.477(3)
N1 C1 1.479(4)
N1 C16 1.499(5)
C1 C2 1.496(5)
C1 H1B 0.9900
C1 H1A 0.9900
O2 C3 1.375(3)
O2 H2 0.8400
N2 C11 1.330(4)
N2 C15 1.355(4)
C2 C7 1.402(5)
C2 C3 1.402(4)
O3 C42 1.379(3)
O3 H3 0.8400
N3 C31 1.457(5)
N3 C25 1.467(3)
N3 C40 1.471(4)
C3 C4 1.386(4)
O4 C33 1.369(4)
O4 H4 0.8400
N4 C30 1.335(4)
N4 C26 1.341(4)
C4 C5 1.391(4)
C4 C8 1.502(4)
C5 C6 1.375(5)
C5 H5 0.9500
C6 C7 1.377(5)
C6 C9 1.524(5)
C7 H7 0.9500
C8 H8A 0.9800
C8 H8B 0.9800
C8 H8C 0.9800
C9 H9C 0.9800
C9 H9A 0.9800
C9 H9B 0.9800
C10 C11 1.502(4)
C10 H10B 0.9900
C10 H10A 0.9900
C11 C12 1.392(4)
C12 C13 1.376(4)
C12 H12 0.9500
C13 C14 1.355(5)
C13 H13 0.9500
C14 C15 1.365(5)
C14 H14 0.9500
C15 H15 0.9500
C16 C17 1.516(6)
C16 H16B 0.9900
C16 H16A 0.9900
C17 C22 1.386(5)
C17 C18 1.388(5)
C18 C19 1.400(5)
C19 C20 1.373(5)
C19 C23 1.528(5)
C20 C21 1.385(5)
C20 H20 0.9500
C21 C22 1.386(5)
C21 C24 1.528(5)
C22 H22 0.9500
C23 H23A 0.9800
C23 H23B 0.9800
C23 H23C 0.9800
C24 H24A 0.9800
C24 H24C 0.9800
C24 H24B 0.9800
C25 C26 1.494(4)
C25 H25A 0.9900
C25 H25B 0.9900
C26 C27 1.389(4)
C27 C28 1.375(4)
C27 H27 0.9500
C28 C29 1.400(5)
C28 H28 0.9500
C29 C30 1.363(5)
C29 H29 0.9500
C30 H30 0.9500
C31 C32 1.498(6)
C31 H31A 0.9900
C31 H31B 0.9900
C32 C37 1.397(5)
C32 C33 1.403(5)
C33 C34 1.399(5)
C34 C35 1.391(5)
C34 C38 1.480(4)
C35 C36 1.386(5)
C35 H35 0.9500
C36 C37 1.403(5)
C36 C39 1.503(4)
C37 H37 0.9500
C38 H38A 0.9800
C38 H38B 0.9800
C38 H38C 0.9800
C39 H39C 0.9800
C39 H39B 0.9800
C39 H39A 0.9800
C40 C41 1.522(6)
C40 H40B 0.9900
C40 H40A 0.9900
C41 C42 1.378(4)
C41 C46 1.388(5)
C42 C43 1.404(4)
C43 C44 1.384(4)
C43 C47 1.505(4)
C44 C45 1.396(5)
C44 H44 0.9500
C45 C46 1.385(5)
C45 C48 1.497(5)
C46 H46 0.9500
C47 H47C 0.9800
C47 H47A 0.9800
C47 H47B 0.9800
C48 H48C 0.9800
C48 H48B 0.9800
C48 H48A 0.9800

loop_
_cod_related_entry_id
_cod_related_entry_code
_cod_related_entry_database
1 19248029 ChemSpider
